data_7155790
loop_
_publ_author_name
'Zhang, Wanzheng'
'Fu, Yubin'
'Qiang, Peirong'
'Hunger, Jens'
'Bi, Shuai'
'Zhang, Wen-Bei'
'Zhang, Fan'

_publ_section_title
;
 Syn-BN-Heteroacence Cored Conjugated Oligomers with Finely Tuned
 Blue-Violet Luminescent Properties
;
_journal_name_full 'Org. Biomol. Chem.'
_journal_paper_doi 10.1039/C7OB01679D
_journal_year 2017
_chemical_formula_moiety 'C48 H58 B2 N2 S2 Si2'
_chemical_formula_sum 'C48 H58 B2 N2 S2 Si2'
_chemical_formula_weight 804.88
_space_group_crystal_system triclinic
_space_group_IT_number 2
_space_group_name_Hall '-P 1'
_space_group_name_H-M_alt 'P -1'
_symmetry_space_group_name_Hall '-P 1'
_symmetry_space_group_name_H-M 'P -1'
_atom_sites_solution_hydrogens geom
_audit_creation_date 2016-02-02
_audit_creation_method
;
Olex2 1.2
(compiled 2015.09.30 svn.r3233 for OlexSys, GUI svn.r5103)
;
_audit_update_record
;
2017-07-06 deposited with the CCDC.
2017-08-02 downloaded from the CCDC.
;
_cell_angle_alpha 97.127(2)
_cell_angle_beta 98.680(2)
_cell_angle_gamma 103.468(2)
_cell_formula_units_Z 2
_cell_length_a 8.3587(3)
_cell_length_b 16.6395(5)
_cell_length_c 17.2793(6)
_cell_measurement_reflns_used 9960
_cell_measurement_temperature 100
_cell_measurement_theta_max 31.744
_cell_measurement_theta_min 2.418
_cell_volume 2278.52(14)
_computing_cell_refinement 'SAINT v8.34A (Bruker, 2013)'
_computing_data_collection 'Bruker APEX2'
_computing_data_reduction 'SAINT v8.34A (Bruker, 2013)'
_computing_molecular_graphics 'Olex2 (Dolomanov et al., 2009)'
_computing_publication_material 'Olex2 (Dolomanov et al., 2009)'
_computing_structure_refinement 'ShelXL (Sheldrick, 2015)'
_computing_structure_solution 'ShelXT (Sheldrick, 2015)'
_diffrn_ambient_temperature 100
_diffrn_detector 'Bruker APEX2 area detector'
_diffrn_detector_area_resol_mean 7.9
_diffrn_detector_type 'CCD area detector'
_diffrn_measured_fraction_theta_full 1.000
_diffrn_measured_fraction_theta_max 1.000
_diffrn_measurement_device_type 'Bruker SMART APEX2 area detector'
_diffrn_measurement_method '\f and \w scans'
_diffrn_radiation_monochromator graphite
_diffrn_radiation_probe x-ray
_diffrn_radiation_type MoK\a
_diffrn_radiation_wavelength 0.71073
_diffrn_reflns_av_R_equivalents 0.0313
_diffrn_reflns_av_unetI/netI 0.0347
_diffrn_reflns_Laue_measured_fraction_full 1.000
_diffrn_reflns_Laue_measured_fraction_max 1.000
_diffrn_reflns_limit_h_max 11
_diffrn_reflns_limit_h_min -11
_diffrn_reflns_limit_k_max 22
_diffrn_reflns_limit_k_min -22
_diffrn_reflns_limit_l_max 23
_diffrn_reflns_limit_l_min -23
_diffrn_reflns_number 46089
_diffrn_reflns_point_group_measured_fraction_full 1.000
_diffrn_reflns_point_group_measured_fraction_max 1.000
_diffrn_reflns_theta_full 29.000
_diffrn_reflns_theta_max 28.999
_diffrn_reflns_theta_min 1.606
_diffrn_source 'sealed X-ray tube'
_diffrn_source_current 30
_diffrn_source_target Mo
_diffrn_source_voltage 50
_diffrn_standards_number 0
_exptl_absorpt_coefficient_mu 0.204
_exptl_absorpt_correction_T_max 0.7464
_exptl_absorpt_correction_T_min 0.7111
_exptl_absorpt_correction_type multi-scan
_exptl_absorpt_process_details 'SADABS 2014/5'
_exptl_crystal_colour colourless
_exptl_crystal_colour_primary colourless
_exptl_crystal_density_diffrn 1.173
_exptl_crystal_description prism
_exptl_crystal_F_000 860
_exptl_crystal_recrystallization_method
'The material was recrystallised from a mixture of DCM and hexane by slow evaporation'
_exptl_crystal_size_max 0.109
_exptl_crystal_size_mid 0.074
_exptl_crystal_size_min 0.035
_refine_diff_density_max 0.463
_refine_diff_density_min -0.491
_refine_diff_density_rms 0.056
_refine_ls_extinction_method none
_refine_ls_goodness_of_fit_ref 1.032
_refine_ls_hydrogen_treatment constr
_refine_ls_matrix_type full
_refine_ls_number_parameters 577
_refine_ls_number_reflns 12133
_refine_ls_number_restraints 21
_refine_ls_restrained_S_all 1.037
_refine_ls_R_factor_all 0.0628
_refine_ls_R_factor_gt 0.0449
_refine_ls_shift/su_max 0.001
_refine_ls_shift/su_mean 0.000
_refine_ls_structure_factor_coef Fsqd
_refine_ls_weighting_details 'w=1/[\s^2^(Fo^2^)+(0.0592P)^2^+0.9087P] where P=(Fo^2^+2Fc^2^)/3'
_refine_ls_weighting_scheme calc
_refine_ls_wR_factor_gt 0.1107
_refine_ls_wR_factor_ref 0.1202
_reflns_Friedel_coverage 0.000
_reflns_number_gt 9494
_reflns_number_total 12133
_reflns_threshold_expression 'I > 2\s(I)'
_cod_data_source_file c7ob01679d2.cif
_cod_data_source_block zwz160108
_cod_original_cell_volume 2278.52(13)
_cod_database_code 7155790
_shelxl_version_number 2013-4
_shelx_space_group_comment
;
The symmetry employed for this shelxl refinement is uniquely defined
by the following loop, which should always be used as a source of
symmetry information in preference to the above space-group names.
They are only intended as comments.
;
_olex2_refinement_description
;
1. Fixed Uiso
 At 1.2 times of:
  All C(H) groups, All C(H,H) groups, All C(H,H,H,H) groups
 At 1.5 times of:
  All C(H,H,H) groups
2. Restrained distances
 Si2B-C22B \\sim Si2A-C22A \\sim Si2B-C24B \\sim Si2A-C24A \\sim Si2A-C23A
\\sim Si2B-C23B
 with sigma of 0.02
3. Uiso/Uaniso restraints and constraints
Uanis(C24A) \\sim Ueq: with sigma of 0.1 and sigma for terminal atoms of 0.2
4. Others
 Sof(H39C)=Sof(H39D)=Sof(C40B)=Sof(H40C)=Sof(H40D)=Sof(C41B)=Sof(H41C)=
 Sof(H41D)=Sof(C42B)=Sof(H42D)=Sof(H42E)=Sof(H42F)=1-FVAR(1)
 Sof(H39A)=Sof(H39B)=Sof(C40A)=Sof(H40A)=Sof(H40B)=Sof(C41A)=Sof(H41A)=
 Sof(H41B)=Sof(C42A)=Sof(H42A)=Sof(H42B)=Sof(H42C)=FVAR(1)
 Sof(Si2B)=Sof(C23B)=Sof(H23D)=Sof(H23E)=Sof(H23F)=Sof(C22B)=Sof(H22D)=
 Sof(H22E)=Sof(H22F)=Sof(C24B)=Sof(H24D)=Sof(H24E)=Sof(H24F)=1-FVAR(2)
 Sof(Si2A)=Sof(C22A)=Sof(H22A)=Sof(H22B)=Sof(H22C)=Sof(C23A)=Sof(H23A)=
 Sof(H23B)=Sof(H23C)=Sof(C24A)=Sof(H24A)=Sof(H24B)=Sof(H24C)=FVAR(2)
5.a Secondary CH2 refined with riding coordinates:
 C43(H43A,H43B), C44(H44A,H44B), C38(H38A,H38B), C37(H37A,H37B), C45(H45A,
 H45B), C46(H46A,H46B), C39(H39A,H39B), C39(H39C,H39D), C47(H47A,H47B),
 C40A(H40A,H40B), C41A(H41A,H41B), C40B(H40C,H40D), C41B(H41C,H41D)
5.b Aromatic/amide H refined with riding coordinates:
 C8(H8), C17(H17), C32(H32), C4(H4), C36(H36), C30(H30), C34(H34), C33(H33),
 C12(H12), C35(H35), C29(H29), C26(H26), C28(H28), C27(H27)
5.c Idealised Me refined as rotating group:
 C20(H20A,H20B,H20C), C19(H19A,H19B,H19C), C21(H21A,H21B,H21C), C48(H48A,H48B,
 H48C), C42A(H42A,H42B,H42C), C22A(H22A,H22B,H22C), C23A(H23A,H23B,H23C),
 C24A(H24A,H24B,H24C), C42B(H42D,H42E,H42F), C23B(H23D,H23E,H23F), C22B(H22D,
 H22E,H22F), C24B(H24D,H24E,H24F)
;
_olex2_date_sample_data_collection 2016-01-31
_olex2_date_sample_submission 2016-01-08
_olex2_diffrn_ambient_temperature_device 'Oxford Cryosystems'
_olex2_exptl_crystal_mounting_method 'The crystal was mounted on a glass fibre with two-component glue'
_olex2_submission_original_sample_id zwz160108
_olex2_submission_special_instructions 'No special instructions were received'
_scan_rate 21
_scan_width 0.3

loop_
_space_group_symop_operation_xyz
'x, y, z'
'-x, -y, -z'

loop_
_atom_site_label
_atom_site_type_symbol
_atom_site_fract_x
_atom_site_fract_y
_atom_site_fract_z
_atom_site_U_iso_or_equiv
_atom_site_adp_type
_atom_site_occupancy
_atom_site_site_symmetry_order
_atom_site_calc_flag
_atom_site_refinement_flags_posn
_atom_site_refinement_flags_adp
_atom_site_refinement_flags_occupancy
_atom_site_disorder_assembly
_atom_site_disorder_group
S1 S 0.46333(4) 0.32980(2) 0.59229(2) 0.01852(9) Uani 1 1 d . . . . .
S2 S 0.84786(5) 0.62731(2) 0.68384(2) 0.01971(9) Uani 1 1 d . . . . .
Si1 Si 0.13425(6) 0.09908(3) 0.74584(3) 0.02483(11) Uani 1 1 d . . . . .
Si2A Si 1.1589(5) 0.83774(19) 0.96622(8) 0.0476(6) Uani 0.723(11) 1 d D . P A 1
N2 N 0.92632(14) 0.63240(7) 0.43024(7) 0.0147(2) Uani 1 1 d . . . . .
N1 N 0.60068(15) 0.33980(8) 0.34918(7) 0.0162(2) Uani 1 1 d . . . . .
C9 C 0.79715(17) 0.55462(9) 0.52533(8) 0.0154(3) Uani 1 1 d . . . . .
C11 C 0.98018(17) 0.69701(9) 0.57465(8) 0.0165(3) Uani 1 1 d . . . . .
C18 C 0.82870(17) 0.55823(9) 0.44756(8) 0.0144(3) Uani 1 1 d . . . . .
C8 C 0.69264(17) 0.48281(9) 0.54025(9) 0.0161(3) Uani 1 1 d . . . . .
H8 H 0.6680 0.4820 0.5921 0.019 Uiso 1 1 calc R . . . .
C17 C 0.75701(17) 0.48710(9) 0.38953(8) 0.0162(3) Uani 1 1 d . . . . .
H17 H 0.7757 0.4891 0.3368 0.019 Uiso 1 1 calc R . . . .
C7 C 0.62238(17) 0.41216(9) 0.48327(8) 0.0159(3) Uani 1 1 d . . . . .
C43 C 0.92634(18) 0.63669(9) 0.34566(8) 0.0160(3) Uani 1 1 d . . . . .
H43A H 0.9579 0.6964 0.3395 0.019 Uiso 1 1 calc R . . . .
H43B H 0.8109 0.6120 0.3157 0.019 Uiso 1 1 calc R . . . .
C16 C 0.65894(17) 0.41315(9) 0.40606(8) 0.0152(3) Uani 1 1 d . . . . .
C10 C 0.87406(17) 0.62493(9) 0.58671(8) 0.0160(3) Uani 1 1 d . . . . .
C32 C 1.08267(18) 0.86508(9) 0.50848(9) 0.0193(3) Uani 1 1 d . . . . .
H32 H 0.9992 0.8623 0.5405 0.023 Uiso 1 1 calc R . . . .
C5 C 0.45685(17) 0.26457(9) 0.44777(9) 0.0179(3) Uani 1 1 d . . . . .
C4 C 0.36250(18) 0.20045(9) 0.48275(9) 0.0202(3) Uani 1 1 d . . . . .
H4 H 0.3094 0.1455 0.4547 0.024 Uiso 1 1 calc R . . . .
C31 C 1.10955(17) 0.79022(9) 0.47233(9) 0.0170(3) Uani 1 1 d . . . . .
C6 C 0.51865(17) 0.33809(9) 0.50122(9) 0.0169(3) Uani 1 1 d . . . . .
C36 C 1.23538(18) 0.79818(9) 0.42708(9) 0.0194(3) Uani 1 1 d . . . . .
H36 H 1.2582 0.7490 0.4021 0.023 Uiso 1 1 calc R . . . .
C30 C 0.51475(19) 0.11171(10) 0.33281(9) 0.0220(3) Uani 1 1 d . . . . .
H30 H 0.5773 0.1198 0.3851 0.026 Uiso 1 1 calc R . . . .
C3 C 0.35583(18) 0.22541(9) 0.56007(9) 0.0201(3) Uani 1 1 d . . . . .
C44 C 1.04358(18) 0.59218(9) 0.30853(8) 0.0181(3) Uani 1 1 d . . . . .
H44A H 1.1613 0.6212 0.3328 0.022 Uiso 1 1 calc R . . . .
H44B H 1.0217 0.5338 0.3191 0.022 Uiso 1 1 calc R . . . .
C34 C 1.29705(19) 0.94826(10) 0.45301(10) 0.0246(3) Uani 1 1 d . . . . .
H34 H 1.3597 1.0014 0.4459 0.030 Uiso 1 1 calc R . . . .
C33 C 1.17450(19) 0.94298(9) 0.49879(10) 0.0228(3) Uani 1 1 d . . . . .
H33 H 1.1530 0.9926 0.5236 0.027 Uiso 1 1 calc R . . . .
C25 C 0.45778(18) 0.17812(9) 0.30635(9) 0.0198(3) Uani 1 1 d . . . . .
C12 C 1.04458(19) 0.75439(9) 0.64717(9) 0.0193(3) Uani 1 1 d . . . . .
H12 H 1.1214 0.8073 0.6508 0.023 Uiso 1 1 calc R . . . .
C2 C 0.28332(19) 0.18009(10) 0.61605(10) 0.0218(3) Uani 1 1 d . . . . .
C38 C 0.5429(2) 0.37788(10) 0.21358(9) 0.0231(3) Uani 1 1 d . . . . .
H38A H 0.4237 0.3498 0.2112 0.028 Uiso 1 1 calc R . . . .
H38B H 0.5601 0.4384 0.2328 0.028 Uiso 1 1 calc R . . . .
C13 C 0.98564(19) 0.72615(10) 0.71069(9) 0.0210(3) Uani 1 1 d . . . . .
C1 C 0.2278(2) 0.14620(10) 0.66727(10) 0.0247(3) Uani 1 1 d . . . . .
C37 C 0.65181(18) 0.34206(9) 0.27156(9) 0.0186(3) Uani 1 1 d . . . . .
H37A H 0.6488 0.2844 0.2476 0.022 Uiso 1 1 calc R . . . .
H37B H 0.7690 0.3761 0.2798 0.022 Uiso 1 1 calc R . . . .
C35 C 1.32813(19) 0.87576(10) 0.41748(10) 0.0235(3) Uani 1 1 d . . . . .
H35 H 1.4133 0.8791 0.3864 0.028 Uiso 1 1 calc R . . . .
C29 C 0.4822(2) 0.03467(10) 0.28466(11) 0.0275(3) Uani 1 1 d . . . . .
H29 H 0.5244 -0.0090 0.3035 0.033 Uiso 1 1 calc R . . . .
C26 C 0.3619(2) 0.16250(11) 0.23008(10) 0.0273(3) Uani 1 1 d . . . . .
H26 H 0.3192 0.2058 0.2106 0.033 Uiso 1 1 calc R . . . .
C14 C 1.0310(2) 0.76265(11) 0.79180(10) 0.0270(3) Uani 1 1 d . . . . .
C28 C 0.3883(2) 0.02150(11) 0.20929(11) 0.0315(4) Uani 1 1 d . . . . .
H28 H 0.3654 -0.0314 0.1761 0.038 Uiso 1 1 calc R . . . .
C27 C 0.3277(2) 0.08525(12) 0.18223(11) 0.0330(4) Uani 1 1 d . . . . .
H27 H 0.2622 0.0760 0.1305 0.040 Uiso 1 1 calc R . . . .
C45 C 1.0168(2) 0.59179(12) 0.21942(10) 0.0298(4) Uani 1 1 d . . . . .
H45A H 1.0454 0.6505 0.2099 0.036 Uiso 1 1 calc R . . . .
H45B H 0.8966 0.5672 0.1968 0.036 Uiso 1 1 calc R . . . .
C20 C -0.0200(2) 0.15654(12) 0.77234(11) 0.0308(4) Uani 1 1 d . . . . .
H20A H 0.0377 0.2152 0.7937 0.046 Uiso 1 1 calc GR . . . .
H20B H -0.0763 0.1310 0.8125 0.046 Uiso 1 1 calc GR . . . .
H20C H -0.1032 0.1537 0.7249 0.046 Uiso 1 1 calc GR . . . .
B2 B 1.0060(2) 0.70463(10) 0.48969(10) 0.0161(3) Uani 1 1 d . . . . .
C46 C 1.1192(3) 0.54342(13) 0.17522(11) 0.0380(4) Uani 1 1 d . . . . .
H46A H 1.0813 0.4835 0.1796 0.046 Uiso 1 1 calc R . . . .
H46B H 1.0955 0.5480 0.1183 0.046 Uiso 1 1 calc R . . . .
B1 B 0.5035(2) 0.26303(10) 0.36566(10) 0.0181(3) Uani 1 1 d . . . . .
C15 C 1.0706(3) 0.78981(13) 0.86146(11) 0.0399(5) Uani 1 1 d . . . . .
C19 C 0.0347(3) -0.01295(12) 0.70775(14) 0.0432(5) Uani 1 1 d . . . . .
H19A H -0.0569 -0.0183 0.6632 0.065 Uiso 1 1 calc GR . . . .
H19B H -0.0098 -0.0399 0.7501 0.065 Uiso 1 1 calc GR . . . .
H19C H 0.1178 -0.0401 0.6898 0.065 Uiso 1 1 calc GR . . . .
C39 C 0.5839(3) 0.36613(14) 0.13137(11) 0.0433(5) Uani 1 1 d . . . . .
H39A H 0.5952 0.3085 0.1170 0.052 Uiso 0.636(5) 1 calc R . P B 1
H39B H 0.6911 0.4061 0.1299 0.052 Uiso 0.636(5) 1 calc R . P B 1
H39C H 0.7072 0.3861 0.1387 0.052 Uiso 0.364(5) 1 calc R . P B 2
H39D H 0.5561 0.3048 0.1136 0.052 Uiso 0.364(5) 1 calc R . P B 2
C47 C 1.3059(3) 0.57256(16) 0.20465(12) 0.0477(6) Uani 1 1 d . . . . .
H47A H 1.3612 0.5392 0.1711 0.057 Uiso 1 1 calc R . . . .
H47B H 1.3310 0.5612 0.2595 0.057 Uiso 1 1 calc R . . . .
C21 C 0.3043(3) 0.11414(16) 0.83307(12) 0.0476(5) Uani 1 1 d . . . . .
H21A H 0.3902 0.0873 0.8180 0.071 Uiso 1 1 calc GR . . . .
H21B H 0.2580 0.0889 0.8759 0.071 Uiso 1 1 calc GR . . . .
H21C H 0.3542 0.1742 0.8514 0.071 Uiso 1 1 calc GR . . . .
C40A C 0.4340(5) 0.3824(2) 0.06922(18) 0.0292(7) Uani 0.636(5) 1 d . . P B 1
H40A H 0.3261 0.3454 0.0743 0.035 Uiso 0.636(5) 1 calc R . P B 1
H40B H 0.4282 0.4412 0.0821 0.035 Uiso 0.636(5) 1 calc R . P B 1
C48 C 1.3811(3) 0.6657(2) 0.20432(17) 0.0715(9) Uani 1 1 d . . . . .
H48A H 1.3556 0.6779 0.1504 0.107 Uiso 1 1 calc GR . . . .
H48B H 1.5027 0.6792 0.2220 0.107 Uiso 1 1 calc GR . . . .
H48C H 1.3330 0.6995 0.2404 0.107 Uiso 1 1 calc GR . . . .
C41A C 0.4610(4) 0.3656(2) -0.01578(16) 0.0364(8) Uani 0.636(5) 1 d . . P B 1
H41A H 0.5698 0.4021 -0.0204 0.044 Uiso 0.636(5) 1 calc R . P B 1
H41B H 0.4662 0.3067 -0.0285 0.044 Uiso 0.636(5) 1 calc R . P B 1
C42A C 0.3238(5) 0.3810(3) -0.0752(2) 0.0461(10) Uani 0.636(5) 1 d . . P B 1
H42A H 0.3478 0.3705 -0.1288 0.069 Uiso 0.636(5) 1 calc GR . P B 1
H42B H 0.3181 0.4393 -0.0629 0.069 Uiso 0.636(5) 1 calc GR . P B 1
H42C H 0.2163 0.3433 -0.0724 0.069 Uiso 0.636(5) 1 calc GR . P B 1
C22A C 1.1838(12) 0.7556(5) 1.0234(3) 0.088(3) Uani 0.723(11) 1 d D . P A 1
H22A H 1.0789 0.7114 1.0128 0.133 Uiso 0.723(11) 1 calc GR . P A 1
H22B H 1.2121 0.7791 1.0801 0.133 Uiso 0.723(11) 1 calc GR . P A 1
H22C H 1.2737 0.7320 1.0083 0.133 Uiso 0.723(11) 1 calc GR . P A 1
C23A C 1.0137(10) 0.8927(5) 1.0031(3) 0.078(2) Uani 0.723(11) 1 d D . P A 1
H23A H 0.9987 0.9357 0.9707 0.116 Uiso 0.723(11) 1 calc GR . P A 1
H23B H 1.0588 0.9193 1.0584 0.116 Uiso 0.723(11) 1 calc GR . P A 1
H23C H 0.9054 0.8527 1.0000 0.116 Uiso 0.723(11) 1 calc GR . P A 1
C24A C 1.3655(9) 0.9017(5) 0.9750(3) 0.148(4) Uani 0.723(11) 1 d D U P A 1
H24A H 1.4290 0.8718 0.9439 0.222 Uiso 0.723(11) 1 calc GR . P A 1
H24B H 1.4208 0.9148 1.0309 0.222 Uiso 0.723(11) 1 calc GR . P A 1
H24C H 1.3605 0.9538 0.9550 0.222 Uiso 0.723(11) 1 calc GR . P A 1
C40B C 0.5210(10) 0.3989(4) 0.0671(3) 0.0349(14) Uani 0.364(5) 1 d . . P B 2
H40C H 0.5933 0.3995 0.0266 0.042 Uiso 0.364(5) 1 calc R . P B 2
H40D H 0.5138 0.4568 0.0840 0.042 Uiso 0.364(5) 1 calc R . P B 2
C41B C 0.3500(10) 0.3421(5) 0.0344(4) 0.068(3) Uani 0.364(5) 1 d . . P B 2
H41C H 0.2820 0.3402 0.0766 0.082 Uiso 0.364(5) 1 calc R . P B 2
H41D H 0.3604 0.2846 0.0180 0.082 Uiso 0.364(5) 1 calc R . P B 2
C42B C 0.2608(12) 0.3705(8) -0.0359(6) 0.106(5) Uani 0.364(5) 1 d . . P B 2
H42D H 0.3284 0.3733 -0.0777 0.160 Uiso 0.364(5) 1 calc GR . P B 2
H42E H 0.2446 0.4261 -0.0193 0.160 Uiso 0.364(5) 1 calc GR . P B 2
H42F H 0.1517 0.3306 -0.0564 0.160 Uiso 0.364(5) 1 calc GR . P B 2
Si2B Si 1.0985(10) 0.8121(6) 0.9684(2) 0.0625(13) Uani 0.277(11) 1 d D . P A 2
C23B C 0.923(2) 0.8471(10) 1.0014(6) 0.064(4) Uani 0.277(11) 1 d D . P A 2
H23D H 0.9001 0.8916 0.9727 0.096 Uiso 0.277(11) 1 calc GR . P A 2
H23E H 0.9526 0.8685 1.0586 0.096 Uiso 0.277(11) 1 calc GR . P A 2
H23F H 0.8235 0.7997 0.9906 0.096 Uiso 0.277(11) 1 calc GR . P A 2
C22B C 1.1102(18) 0.7169(11) 1.0092(9) 0.067(5) Uani 0.277(11) 1 d D . P A 2
H22D H 1.0015 0.6755 0.9935 0.101 Uiso 0.277(11) 1 calc GR . P A 2
H22E H 1.1392 0.7304 1.0673 0.101 Uiso 0.277(11) 1 calc GR . P A 2
H22F H 1.1960 0.6937 0.9888 0.101 Uiso 0.277(11) 1 calc GR . P A 2
C24B C 1.265(4) 0.9145(13) 0.9764(17) 0.197(13) Uiso 0.277(11) 1 d D U P A 2
H24D H 1.3648 0.9025 0.9596 0.295 Uiso 0.277(11) 1 calc GR . P A 2
H24E H 1.2939 0.9434 1.0315 0.295 Uiso 0.277(11) 1 calc GR . P A 2
H24F H 1.2210 0.9502 0.9421 0.295 Uiso 0.277(11) 1 calc GR . P A 2

loop_
_atom_site_aniso_label
_atom_site_aniso_U_11
_atom_site_aniso_U_22
_atom_site_aniso_U_33
_atom_site_aniso_U_23
_atom_site_aniso_U_13
_atom_site_aniso_U_12
S1 0.01714(17) 0.01490(17) 0.02438(18) 0.00589(13) 0.00631(13) 0.00290(13)
S2 0.02346(18) 0.01845(18) 0.01777(17) 0.00337(13) 0.00511(13) 0.00546(14)
Si1 0.0278(2) 0.0223(2) 0.0277(2) 0.00936(18) 0.00969(18) 0.00719(18)
Si2A 0.0586(13) 0.0633(11) 0.0165(4) -0.0020(5) -0.0024(6) 0.0173(9)
N2 0.0144(5) 0.0125(6) 0.0170(5) 0.0037(4) 0.0026(4) 0.0028(4)
N1 0.0149(6) 0.0139(6) 0.0183(6) 0.0022(4) 0.0004(4) 0.0027(4)
C9 0.0154(6) 0.0136(7) 0.0181(6) 0.0034(5) 0.0022(5) 0.0055(5)
C11 0.0159(6) 0.0140(7) 0.0187(7) 0.0017(5) 0.0007(5) 0.0040(5)
C18 0.0130(6) 0.0122(6) 0.0184(6) 0.0038(5) 0.0024(5) 0.0034(5)
C8 0.0156(6) 0.0150(7) 0.0191(6) 0.0050(5) 0.0034(5) 0.0053(5)
C17 0.0166(6) 0.0139(7) 0.0184(6) 0.0037(5) 0.0025(5) 0.0042(5)
C7 0.0138(6) 0.0131(7) 0.0210(7) 0.0047(5) 0.0014(5) 0.0037(5)
C43 0.0173(6) 0.0133(6) 0.0167(6) 0.0036(5) 0.0020(5) 0.0027(5)
C16 0.0125(6) 0.0124(6) 0.0197(7) 0.0025(5) 0.0000(5) 0.0035(5)
C10 0.0166(6) 0.0151(7) 0.0171(6) 0.0034(5) 0.0027(5) 0.0057(5)
C32 0.0156(7) 0.0164(7) 0.0237(7) 0.0022(6) 0.0004(5) 0.0027(5)
C5 0.0139(6) 0.0140(7) 0.0247(7) 0.0051(6) 0.0001(5) 0.0026(5)
C4 0.0159(7) 0.0143(7) 0.0281(8) 0.0048(6) 0.0013(6) 0.0007(5)
C31 0.0144(6) 0.0137(7) 0.0205(7) 0.0031(5) -0.0015(5) 0.0016(5)
C6 0.0129(6) 0.0159(7) 0.0229(7) 0.0067(5) 0.0031(5) 0.0040(5)
C36 0.0176(7) 0.0162(7) 0.0244(7) 0.0045(6) 0.0019(6) 0.0049(5)
C30 0.0206(7) 0.0170(7) 0.0260(8) 0.0045(6) 0.0036(6) -0.0001(6)
C3 0.0152(6) 0.0144(7) 0.0299(8) 0.0064(6) 0.0036(6) 0.0013(5)
C44 0.0187(7) 0.0164(7) 0.0198(7) 0.0032(5) 0.0038(5) 0.0051(5)
C34 0.0193(7) 0.0152(7) 0.0360(9) 0.0087(6) 0.0000(6) -0.0009(6)
C33 0.0199(7) 0.0122(7) 0.0327(8) 0.0012(6) -0.0019(6) 0.0024(5)
C25 0.0162(7) 0.0150(7) 0.0242(7) 0.0013(6) 0.0014(6) -0.0010(5)
C12 0.0201(7) 0.0152(7) 0.0208(7) 0.0010(5) 0.0000(5) 0.0041(5)
C2 0.0179(7) 0.0173(7) 0.0292(8) 0.0044(6) 0.0042(6) 0.0025(5)
C38 0.0288(8) 0.0206(8) 0.0193(7) 0.0031(6) 0.0012(6) 0.0073(6)
C13 0.0228(7) 0.0183(7) 0.0205(7) 0.0003(6) -0.0005(6) 0.0072(6)
C1 0.0226(8) 0.0193(8) 0.0300(8) 0.0039(6) 0.0045(6) 0.0016(6)
C37 0.0186(7) 0.0156(7) 0.0207(7) 0.0020(5) 0.0035(5) 0.0033(5)
C35 0.0180(7) 0.0211(8) 0.0321(8) 0.0101(6) 0.0055(6) 0.0028(6)
C29 0.0304(9) 0.0163(8) 0.0363(9) 0.0039(7) 0.0114(7) 0.0039(6)
C26 0.0243(8) 0.0226(8) 0.0297(8) 0.0026(7) -0.0032(6) 0.0015(6)
C14 0.0319(9) 0.0256(8) 0.0248(8) 0.0035(6) 0.0028(7) 0.0119(7)
C28 0.0313(9) 0.0194(8) 0.0366(9) -0.0073(7) 0.0083(7) -0.0028(7)
C27 0.0290(9) 0.0311(10) 0.0291(9) -0.0041(7) -0.0041(7) -0.0011(7)
C45 0.0363(9) 0.0370(10) 0.0195(7) 0.0023(7) 0.0043(7) 0.0181(8)
C20 0.0322(9) 0.0312(9) 0.0321(9) 0.0073(7) 0.0089(7) 0.0114(7)
B2 0.0134(7) 0.0139(7) 0.0208(7) 0.0030(6) 0.0024(6) 0.0037(6)
C46 0.0539(12) 0.0449(12) 0.0221(8) 0.0024(8) 0.0103(8) 0.0259(10)
B1 0.0141(7) 0.0147(8) 0.0230(8) 0.0035(6) -0.0019(6) 0.0021(6)
C15 0.0528(12) 0.0439(12) 0.0233(8) -0.0004(8) 0.0011(8) 0.0200(10)
C19 0.0561(13) 0.0217(9) 0.0573(13) 0.0121(9) 0.0311(11) 0.0050(8)
C39 0.0765(16) 0.0379(11) 0.0218(8) 0.0058(8) 0.0125(9) 0.0247(11)
C47 0.0495(13) 0.0754(17) 0.0314(10) 0.0145(10) 0.0170(9) 0.0328(12)
C21 0.0474(12) 0.0708(16) 0.0353(10) 0.0156(10) 0.0067(9) 0.0333(12)
C40A 0.0305(19) 0.0400(19) 0.0198(13) 0.0066(13) 0.0057(15) 0.0130(16)
C48 0.0539(15) 0.103(2) 0.0592(16) 0.0485(16) 0.0130(12) 0.0023(15)
C41A 0.0393(17) 0.053(2) 0.0192(13) 0.0060(12) 0.0024(11) 0.0187(14)
C42A 0.0416(19) 0.074(3) 0.0244(15) 0.0143(16) 0.0007(14) 0.0178(18)
C22A 0.143(7) 0.128(6) 0.029(2) 0.014(3) 0.013(3) 0.104(5)
C23A 0.119(5) 0.083(4) 0.0338(19) -0.019(2) -0.015(2) 0.066(4)
C24A 0.092(5) 0.239(9) 0.042(2) -0.059(4) -0.023(3) -0.029(5)
C40B 0.043(4) 0.041(3) 0.024(3) 0.010(2) 0.007(3) 0.012(3)
C41B 0.069(5) 0.068(5) 0.043(4) 0.027(4) -0.024(4) -0.017(4)
C42B 0.061(6) 0.157(11) 0.072(6) 0.068(7) -0.030(5) -0.028(6)
Si2B 0.052(2) 0.099(3) 0.0149(11) -0.0106(15) 0.0021(13) -0.010(3)
C23B 0.109(11) 0.074(9) 0.018(4) -0.007(5) 0.012(5) 0.048(8)
C22B 0.059(7) 0.136(15) 0.025(6) 0.030(8) 0.009(5) 0.050(8)

loop_
_atom_type_symbol
_atom_type_description
_atom_type_scat_dispersion_real
_atom_type_scat_dispersion_imag
_atom_type_scat_source
C C 0.0033 0.0016 'International Tables Vol C Tables 4.2.6.8 and 6.1.1.4'
H H 0.0000 0.0000 'International Tables Vol C Tables 4.2.6.8 and 6.1.1.4'
B B 0.0013 0.0007 'International Tables Vol C Tables 4.2.6.8 and 6.1.1.4'
N N 0.0061 0.0033 'International Tables Vol C Tables 4.2.6.8 and 6.1.1.4'
S S 0.1246 0.1234 'International Tables Vol C Tables 4.2.6.8 and 6.1.1.4'
Si Si 0.0817 0.0704 'International Tables Vol C Tables 4.2.6.8 and 6.1.1.4'

loop_
_geom_angle_atom_site_label_1
_geom_angle_atom_site_label_2
_geom_angle_atom_site_label_3
_geom_angle
C6 S1 C3 91.29(7)
C10 S2 C13 90.84(7)
C1 Si1 C20 107.48(8)
C1 Si1 C19 108.42(9)
C1 Si1 C21 107.67(9)
C20 Si1 C21 109.39(9)
C19 Si1 C20 111.82(9)
C19 Si1 C21 111.87(11)
C22A Si2A C15 109.0(2)
C22A Si2A C23A 110.3(3)
C23A Si2A C15 108.08(17)
C24A Si2A C15 110.5(2)
C24A Si2A C22A 104.7(4)
C24A Si2A C23A 114.2(3)
C18 N2 C43 116.35(11)
C18 N2 B2 122.75(12)
B2 N2 C43 120.47(12)
C16 N1 C37 117.58(12)
C16 N1 B1 122.70(13)
B1 N1 C37 119.60(12)
C18 C9 C10 119.37(13)
C8 C9 C18 119.10(13)
C8 C9 C10 121.53(13)
C10 C11 C12 110.96(13)
C10 C11 B2 117.97(13)
C12 C11 B2 131.04(13)
N2 C18 C9 119.88(12)
C17 C18 N2 122.14(13)
C17 C18 C9 117.96(13)
C9 C8 H8 118.4
C7 C8 C9 123.12(14)
C7 C8 H8 118.4
C18 C17 H17 118.7
C16 C17 C18 122.58(13)
C16 C17 H17 118.7
C8 C7 C16 118.56(13)
C8 C7 C6 121.73(13)
C16 C7 C6 119.69(13)
N2 C43 H43A 108.5
N2 C43 H43B 108.5
N2 C43 C44 115.18(12)
H43A C43 H43B 107.5
C44 C43 H43A 108.5
C44 C43 H43B 108.5
N1 C16 C7 119.50(12)
C17 C16 N1 121.96(13)
C17 C16 C7 118.51(13)
C9 C10 S2 123.63(11)
C11 C10 S2 112.97(11)
C11 C10 C9 123.39(13)
C31 C32 H32 119.1
C33 C32 H32 119.1
C33 C32 C31 121.90(14)
C4 C5 B1 131.24(14)
C6 C5 C4 111.10(14)
C6 C5 B1 117.60(13)
C5 C4 H4 123.2
C3 C4 C5 113.67(14)
C3 C4 H4 123.2
C32 C31 B2 118.65(13)
C36 C31 C32 116.49(13)
C36 C31 B2 124.74(13)
C7 C6 S1 123.93(11)
C5 C6 S1 112.68(11)
C5 C6 C7 123.35(14)
C31 C36 H36 119.0
C35 C36 C31 121.92(14)
C35 C36 H36 119.0
C25 C30 H30 119.2
C29 C30 H30 119.2
C29 C30 C25 121.62(15)
C4 C3 S1 111.25(11)
C4 C3 C2 130.93(14)
C2 C3 S1 117.77(12)
C43 C44 H44A 109.6
C43 C44 H44B 109.6
H44A C44 H44B 108.1
C45 C44 C43 110.17(12)
C45 C44 H44A 109.6
C45 C44 H44B 109.6
C33 C34 H34 120.2
C33 C34 C35 119.63(14)
C35 C34 H34 120.2
C32 C33 H33 120.1
C34 C33 C32 119.90(15)
C34 C33 H33 120.1
C30 C25 B1 117.32(13)
C26 C25 C30 117.12(14)
C26 C25 B1 125.55(14)
C11 C12 H12 123.2
C13 C12 C11 113.62(14)
C13 C12 H12 123.2
C1 C2 C3 175.63(18)
H38A C38 H38B 108.0
C37 C38 H38A 109.3
C37 C38 H38B 109.3
C39 C38 H38A 109.3
C39 C38 H38B 109.3
C39 C38 C37 111.55(14)
C12 C13 S2 111.59(11)
C12 C13 C14 129.28(15)
C14 C13 S2 118.92(13)
C2 C1 Si1 176.30(16)
N1 C37 C38 114.03(12)
N1 C37 H37A 108.7
N1 C37 H37B 108.7
C38 C37 H37A 108.7
C38 C37 H37B 108.7
H37A C37 H37B 107.6
C36 C35 H35 119.9
C34 C35 C36 120.17(15)
C34 C35 H35 119.9
C30 C29 H29 120.1
C28 C29 C30 119.81(16)
C28 C29 H29 120.1
C25 C26 H26 119.4
C27 C26 C25 121.28(16)
C27 C26 H26 119.4
C15 C14 C13 176.72(19)
C29 C28 H28 120.1
C29 C28 C27 119.82(16)
C27 C28 H28 120.1
C26 C27 H27 119.8
C28 C27 C26 120.32(16)
C28 C27 H27 119.8
C44 C45 H45A 108.6
C44 C45 H45B 108.6
C44 C45 C46 114.65(14)
H45A C45 H45B 107.6
C46 C45 H45A 108.6
C46 C45 H45B 108.6
Si1 C20 H20A 109.5
Si1 C20 H20B 109.5
Si1 C20 H20C 109.5
H20A C20 H20B 109.5
H20A C20 H20C 109.5
H20B C20 H20C 109.5
N2 B2 C11 116.35(13)
N2 B2 C31 124.41(13)
C11 B2 C31 119.20(13)
C45 C46 H46A 108.6
C45 C46 H46B 108.6
H46A C46 H46B 107.6
C47 C46 C45 114.73(17)
C47 C46 H46A 108.6
C47 C46 H46B 108.6
N1 B1 C5 117.00(13)
N1 B1 C25 122.90(14)
C5 B1 C25 119.90(13)
C14 C15 Si2A 172.5(2)
C14 C15 Si2B 168.3(4)
Si1 C19 H19A 109.5
Si1 C19 H19B 109.5
Si1 C19 H19C 109.5
H19A C19 H19B 109.5
H19A C19 H19C 109.5
H19B C19 H19C 109.5
C38 C39 H39A 110.0
C38 C39 H39B 110.0
C38 C39 H39C 105.7
C38 C39 H39D 105.7
C38 C39 C40A 108.5(2)
H39A C39 H39B 108.4
H39C C39 H39D 106.2
C40A C39 H39A 110.0
C40A C39 H39B 110.0
C40B C39 C38 126.3(3)
C40B C39 H39C 105.7
C40B C39 H39D 105.7
C46 C47 H47A 108.7
C46 C47 H47B 108.7
C46 C47 C48 114.3(2)
H47A C47 H47B 107.6
C48 C47 H47A 108.7
C48 C47 H47B 108.7
Si1 C21 H21A 109.5
Si1 C21 H21B 109.5
Si1 C21 H21C 109.5
H21A C21 H21B 109.5
H21A C21 H21C 109.5
H21B C21 H21C 109.5
C39 C40A H40A 109.4
C39 C40A H40B 109.4
H40A C40A H40B 108.0
C41A C40A C39 111.3(3)
C41A C40A H40A 109.4
C41A C40A H40B 109.4
C47 C48 H48A 109.5
C47 C48 H48B 109.5
C47 C48 H48C 109.5
H48A C48 H48B 109.5
H48A C48 H48C 109.5
H48B C48 H48C 109.5
C40A C41A H41A 109.1
C40A C41A H41B 109.1
H41A C41A H41B 107.8
C42A C41A C40A 112.5(3)
C42A C41A H41A 109.1
C42A C41A H41B 109.1
C41A C42A H42A 109.5
C41A C42A H42B 109.5
C41A C42A H42C 109.5
H42A C42A H42B 109.5
H42A C42A H42C 109.5
H42B C42A H42C 109.5
Si2A C22A H22A 109.5
Si2A C22A H22B 109.5
Si2A C22A H22C 109.5
H22A C22A H22B 109.5
H22A C22A H22C 109.5
H22B C22A H22C 109.5
Si2A C23A H23A 109.5
Si2A C23A H23B 109.5
Si2A C23A H23C 109.5
H23A C23A H23B 109.5
H23A C23A H23C 109.5
H23B C23A H23C 109.5
Si2A C24A H24A 109.5
Si2A C24A H24B 109.5
Si2A C24A H24C 109.5
H24A C24A H24B 109.5
H24A C24A H24C 109.5
H24B C24A H24C 109.5
C39 C40B H40C 110.6
C39 C40B H40D 110.6
C39 C40B C41B 105.5(5)
H40C C40B H40D 108.8
C41B C40B H40C 110.6
C41B C40B H40D 110.6
C40B C41B H41C 109.1
C40B C41B H41D 109.1
C40B C41B C42B 112.3(6)
H41C C41B H41D 107.9
C42B C41B H41C 109.1
C42B C41B H41D 109.1
C41B C42B H42D 109.5
C41B C42B H42E 109.5
C41B C42B H42F 109.5
H42D C42B H42E 109.5
H42D C42B H42F 109.5
H42E C42B H42F 109.5
C15 Si2B C23B 112.2(4)
C15 Si2B C22B 109.4(5)
C15 Si2B C24B 93.5(9)
C23B Si2B C24B 103.0(11)
C22B Si2B C23B 107.4(7)
C22B Si2B C24B 130.5(11)
Si2B C23B H23D 109.5
Si2B C23B H23E 109.5
Si2B C23B H23F 109.5
H23D C23B H23E 109.5
H23D C23B H23F 109.5
H23E C23B H23F 109.5
Si2B C22B H22D 109.5
Si2B C22B H22E 109.5
Si2B C22B H22F 109.5
H22D C22B H22E 109.5
H22D C22B H22F 109.5
H22E C22B H22F 109.5
Si2B C24B H24D 109.5
Si2B C24B H24E 109.5
Si2B C24B H24F 109.5
H24D C24B H24E 109.5
H24D C24B H24F 109.5
H24E C24B H24F 109.5

loop_
_geom_bond_atom_site_label_1
_geom_bond_atom_site_label_2
_geom_bond_distance
S1 C6 1.7184(15)
S1 C3 1.7369(15)
S2 C10 1.7218(14)
S2 C13 1.7360(16)
Si1 C1 1.8354(17)
Si1 C20 1.8522(18)
Si1 C19 1.846(2)
Si1 C21 1.857(2)
Si2A C15 1.850(2)
Si2A C22A 1.815(6)
Si2A C23A 1.823(5)
Si2A C24A 1.778(6)
N2 C18 1.4052(17)
N2 C43 1.4721(17)
N2 B2 1.434(2)
N1 C16 1.4050(18)
N1 C37 1.4699(18)
N1 B1 1.432(2)
C9 C18 1.4137(19)
C9 C8 1.3841(19)
C9 C10 1.429(2)
C11 C10 1.375(2)
C11 C12 1.425(2)
C11 B2 1.532(2)
C18 C17 1.3997(19)
C8 H8 0.9500
C8 C7 1.383(2)
C17 H17 0.9500
C17 C16 1.3984(19)
C7 C16 1.414(2)
C7 C6 1.4301(19)
C43 H43A 0.9900
C43 H43B 0.9900
C43 C44 1.527(2)
C32 H32 0.9500
C32 C31 1.404(2)
C32 C33 1.388(2)
C5 C4 1.427(2)
C5 C6 1.378(2)
C5 B1 1.526(2)
C4 H4 0.9500
C4 C3 1.362(2)
C31 C36 1.394(2)
C31 B2 1.574(2)
C36 H36 0.9500
C36 C35 1.386(2)
C30 H30 0.9500
C30 C25 1.401(2)
C30 C29 1.383(2)
C3 C2 1.420(2)
C44 H44A 0.9900
C44 H44B 0.9900
C44 C45 1.521(2)
C34 H34 0.9500
C34 C33 1.379(2)
C34 C35 1.382(2)
C33 H33 0.9500
C25 C26 1.395(2)
C25 B1 1.570(2)
C12 H12 0.9500
C12 C13 1.361(2)
C2 C1 1.201(2)
C38 H38A 0.9900
C38 H38B 0.9900
C38 C37 1.521(2)
C38 C39 1.511(2)
C13 C14 1.414(2)
C37 H37A 0.9900
C37 H37B 0.9900
C35 H35 0.9500
C29 H29 0.9500
C29 C28 1.379(3)
C26 H26 0.9500
C26 C27 1.383(2)
C14 C15 1.199(2)
C28 H28 0.9500
C28 C27 1.379(3)
C27 H27 0.9500
C45 H45A 0.9900
C45 H45B 0.9900
C45 C46 1.526(2)
C20 H20A 0.9800
C20 H20B 0.9800
C20 H20C 0.9800
C46 H46A 0.9900
C46 H46B 0.9900
C46 C47 1.509(3)
C15 Si2B 1.806(4)
C19 H19A 0.9800
C19 H19B 0.9800
C19 H19C 0.9800
C39 H39A 0.9900
C39 H39B 0.9900
C39 H39C 0.9900
C39 H39D 0.9900
C39 C40A 1.619(4)
C39 C40B 1.384(6)
C47 H47A 0.9900
C47 H47B 0.9900
C47 C48 1.532(4)
C21 H21A 0.9800
C21 H21B 0.9800
C21 H21C 0.9800
C40A H40A 0.9900
C40A H40B 0.9900
C40A C41A 1.521(4)
C48 H48A 0.9800
C48 H48B 0.9800
C48 H48C 0.9800
C41A H41A 0.9900
C41A H41B 0.9900
C41A C42A 1.511(4)
C42A H42A 0.9800
C42A H42B 0.9800
C42A H42C 0.9800
C22A H22A 0.9800
C22A H22B 0.9800
C22A H22C 0.9800
C23A H23A 0.9800
C23A H23B 0.9800
C23A H23C 0.9800
C24A H24A 0.9800
C24A H24B 0.9800
C24A H24C 0.9800
C40B H40C 0.9900
C40B H40D 0.9900
C40B C41B 1.500(10)
C41B H41C 0.9900
C41B H41D 0.9900
C41B C42B 1.513(10)
C42B H42D 0.9800
C42B H42E 0.9800
C42B H42F 0.9800
Si2B C23B 1.839(10)
Si2B C22B 1.829(12)
Si2B C24B 1.907(14)
C23B H23D 0.9800
C23B H23E 0.9800
C23B H23F 0.9800
C22B H22D 0.9800
C22B H22E 0.9800
C22B H22F 0.9800
C24B H24D 0.9800
C24B H24E 0.9800
C24B H24F 0.9800

loop_
_geom_torsion_atom_site_label_1
_geom_torsion_atom_site_label_2
_geom_torsion_atom_site_label_3
_geom_torsion_atom_site_label_4
_geom_torsion
Si2A C15 Si2B C23B 118.5(10)
Si2A C15 Si2B C22B -122.4(9)
Si2A C15 Si2B C24B 12.9(11)
N2 C18 C17 C16 -179.64(13)
N2 C43 C44 C45 173.08(13)
C9 C18 C17 C16 -1.1(2)
C9 C8 C7 C16 0.0(2)
C9 C8 C7 C6 178.20(13)
C11 C12 C13 S2 0.03(17)
C11 C12 C13 C14 174.62(16)
C18 N2 C43 C44 -80.92(15)
C18 N2 B2 C11 0.3(2)
C18 N2 B2 C31 -177.12(13)
C18 C9 C8 C7 3.0(2)
C18 C9 C10 S2 -178.94(11)
C18 C9 C10 C11 -0.6(2)
C18 C17 C16 N1 -173.98(13)
C18 C17 C16 C7 4.1(2)
C8 C9 C18 N2 176.19(12)
C8 C9 C18 C17 -2.4(2)
C8 C9 C10 S2 0.9(2)
C8 C9 C10 C11 179.19(14)
C8 C7 C16 N1 174.61(12)
C8 C7 C16 C17 -3.5(2)
C8 C7 C6 S1 2.8(2)
C8 C7 C6 C5 -174.97(14)
C43 N2 C18 C9 -168.53(12)
C43 N2 C18 C17 9.98(19)
C43 N2 B2 C11 172.57(12)
C43 N2 B2 C31 -4.9(2)
C43 C44 C45 C46 -175.92(15)
C16 N1 C37 C38 -84.00(15)
C16 N1 B1 C5 2.9(2)
C16 N1 B1 C25 -171.86(13)
C16 C7 C6 S1 -179.10(11)
C16 C7 C6 C5 3.2(2)
C10 S2 C13 C12 0.72(12)
C10 S2 C13 C14 -174.50(13)
C10 C9 C18 N2 -4.0(2)
C10 C9 C18 C17 177.43(13)
C10 C9 C8 C7 -176.86(13)
C10 C11 C12 C13 -1.02(19)
C10 C11 B2 N2 -4.7(2)
C10 C11 B2 C31 172.90(13)
C32 C31 C36 C35 -0.7(2)
C32 C31 B2 N2 135.11(15)
C32 C31 B2 C11 -42.25(19)
C5 C4 C3 S1 0.94(17)
C5 C4 C3 C2 -176.38(15)
C4 C5 C6 S1 -0.05(16)
C4 C5 C6 C7 177.90(13)
C4 C5 B1 N1 179.73(14)
C4 C5 B1 C25 -5.3(2)
C31 C32 C33 C34 -0.5(2)
C31 C36 C35 C34 -0.2(2)
C6 S1 C3 C4 -0.81(12)
C6 S1 C3 C2 176.90(13)
C6 C7 C16 N1 -3.6(2)
C6 C7 C16 C17 178.33(13)
C6 C5 C4 C3 -0.58(19)
C6 C5 B1 N1 -3.3(2)
C6 C5 B1 C25 171.66(13)
C36 C31 B2 N2 -49.1(2)
C36 C31 B2 C11 133.51(15)
C30 C25 C26 C27 -1.3(2)
C30 C25 B1 N1 119.42(16)
C30 C25 B1 C5 -55.23(19)
C30 C29 C28 C27 0.2(3)
C3 S1 C6 C7 -177.45(13)
C3 S1 C6 C5 0.49(12)
C44 C45 C46 C47 -56.9(2)
C33 C32 C31 C36 1.0(2)
C33 C32 C31 B2 177.10(13)
C33 C34 C35 C36 0.7(2)
C25 C30 C29 C28 -1.5(2)
C25 C26 C27 C28 0.1(3)
C12 C11 C10 S2 1.56(16)
C12 C11 C10 C9 -176.91(13)
C12 C11 B2 N2 177.59(14)
C12 C11 B2 C31 -4.8(2)
C38 C39 C40A C41A -176.0(2)
C38 C39 C40B C41B -80.0(6)
C13 S2 C10 C9 177.14(13)
C13 S2 C10 C11 -1.33(12)
C37 N1 C16 C17 2.31(19)
C37 N1 C16 C7 -175.71(12)
C37 N1 B1 C5 179.06(12)
C37 N1 B1 C25 4.3(2)
C37 C38 C39 C40A 165.08(19)
C37 C38 C39 C40B -172.8(4)
C35 C34 C33 C32 -0.4(2)
C29 C30 C25 C26 2.0(2)
C29 C30 C25 B1 -179.41(14)
C29 C28 C27 C26 0.5(3)
C26 C25 B1 N1 -62.2(2)
C26 C25 B1 C5 123.19(17)
C14 C15 Si2B C23B -73.1(14)
C14 C15 Si2B C22B 46.0(15)
C14 C15 Si2B C24B -178.7(15)
C45 C46 C47 C48 -56.1(2)
B2 N2 C18 C9 4.0(2)
B2 N2 C18 C17 -177.47(13)
B2 N2 C43 C44 106.35(15)
B2 C11 C10 S2 -176.61(10)
B2 C11 C10 C9 4.9(2)
B2 C11 C12 C13 176.84(15)
B2 C31 C36 C35 -176.49(14)
B1 N1 C16 C17 178.50(13)
B1 N1 C16 C7 0.5(2)
B1 N1 C37 C38 99.69(16)
B1 C5 C4 C3 176.54(15)
B1 C5 C6 S1 -177.61(11)
B1 C5 C6 C7 0.3(2)
B1 C25 C26 C27 -179.74(16)
C39 C38 C37 N1 -171.02(14)
C39 C40A C41A C42A -179.5(3)
C39 C40B C41B C42B 178.6(9)
C40A C39 C40B C41B -26.6(6)
C22A Si2A C15 Si2B 53.2(7)
C23A Si2A C15 Si2B -66.6(7)
C24A Si2A C15 Si2B 167.7(8)
C40B C39 C40A C41A 47.0(7)
